data_1569439
loop_
_publ_author_name
'Soldin, \<Zeljka'
'Kukovec, Boris-Marko'
'Kova\<ci\'c, Milica'
'\/Dakovi\'c, Marijana'
'Popovi\'c, Zora'

_publ_section_title
;
 The Anion Impact on Dimensionality of Cadmium(II) Complexes with
 Nicotinamide
;
_journal_issue 2
_journal_name_full Chemistry
_journal_page_first 1357
_journal_page_last 1368
_journal_paper_doi 10.3390/chemistry5020092
_journal_volume 5
_journal_year 2023
_chemical_formula_sum 'C24 H24 Cd Cl2 N8 O12'
_chemical_formula_weight 799.81
_space_group_IT_number 14
_space_group_name_Hall '-P 2ybc'
_space_group_name_H-M_alt 'P 1 21/c 1'
_symmetry_cell_setting monoclinic
_symmetry_space_group_name_H-M 'P 1 21/c 1'
_atom_sites_solution_hydrogens geom
_atom_sites_solution_primary direct
_atom_sites_solution_secondary difmap
_audit_creation_method SHELXL-97
_cell_angle_alpha 90.00
_cell_angle_beta 92.2960(10)
_cell_angle_gamma 90.00
_cell_formula_units_Z 2
_cell_length_a 7.55240(10)
_cell_length_b 12.9826(2)
_cell_length_c 16.0880(2)
_cell_measurement_reflns_used 10253
_cell_measurement_temperature 296(2)
_cell_measurement_theta_max 33.9721
_cell_measurement_theta_min 4.1023
_cell_volume 1576.16(4)
_computing_structure_refinement 'SHELXL-97 (Sheldrick, 1997)'
_diffrn_ambient_temperature 296(2)
_diffrn_measured_fraction_theta_full 0.998
_diffrn_measured_fraction_theta_max 0.998
_diffrn_measurement_device_type 'Oxford Diffraction Xcalibur2 diffractometer with Sapphire 3 CCD detector'
_diffrn_radiation_monochromator graphite
_diffrn_radiation_source 'fine-focus sealed tube'
_diffrn_radiation_type MoK\a
_diffrn_radiation_wavelength 0.71073
_diffrn_reflns_av_R_equivalents 0.0200
_diffrn_reflns_av_sigmaI/netI 0.0194
_diffrn_reflns_limit_h_max 10
_diffrn_reflns_limit_h_min -10
_diffrn_reflns_limit_k_max 18
_diffrn_reflns_limit_k_min -18
_diffrn_reflns_limit_l_max 22
_diffrn_reflns_limit_l_min -22
_diffrn_reflns_number 18345
_diffrn_reflns_theta_full 30.00
_diffrn_reflns_theta_max 30.00
_diffrn_reflns_theta_min 3.78
_exptl_absorpt_coefficient_mu 0.936
_exptl_absorpt_correction_T_max 1.00000
_exptl_absorpt_correction_T_min 0.72190
_exptl_absorpt_correction_type multi-scan
_exptl_absorpt_process_details
;
CrysAlisPro, Oxford Diffraction Ltd.,
Version 1.171.33.55 (release 05-01-2010 CrysAlis171 .NET)
(compiled Jan  5 2010,16:28:46)
Empirical absorption correction using spherical harmonics,
 implemented in SCALE3 ABSPACK scaling algorithm.
;
_exptl_crystal_colour colourless
_exptl_crystal_density_diffrn 1.685
_exptl_crystal_density_method 'not measured'
_exptl_crystal_description prism
_exptl_crystal_F_000 804
_refine_diff_density_max 0.813
_refine_diff_density_min -0.591
_refine_diff_density_rms 0.069
_refine_ls_extinction_method none
_refine_ls_goodness_of_fit_ref 1.076
_refine_ls_hydrogen_treatment mixed
_refine_ls_matrix_type full
_refine_ls_number_parameters 230
_refine_ls_number_reflns 4599
_refine_ls_number_restraints 0
_refine_ls_restrained_S_all 1.076
_refine_ls_R_factor_all 0.0457
_refine_ls_R_factor_gt 0.0331
_refine_ls_shift/su_max 0.000
_refine_ls_shift/su_mean 0.000
_refine_ls_structure_factor_coef Fsqd
_refine_ls_weighting_details 'calc w=1/[\s^2^(Fo^2^)+(0.0521P)^2^+0.8088P] where P=(Fo^2^+2Fc^2^)/3'
_refine_ls_weighting_scheme calc
_refine_ls_wR_factor_gt 0.0918
_refine_ls_wR_factor_ref 0.0956
_reflns_number_gt 3767
_reflns_number_total 4599
_reflns_threshold_expression >2sigma(I)
_cod_data_source_file 2.cif
_cod_data_source_block 2
_cod_original_sg_symbol_H-M 'P 21/c'
_cod_database_code 1569439

loop_
_symmetry_equiv_pos_as_xyz
'x, y, z'
'-x, y+1/2, -z+1/2'
'-x, -y, -z'
'x, -y-1/2, z-1/2'

loop_
_atom_site_label
_atom_site_type_symbol
_atom_site_fract_x
_atom_site_fract_y
_atom_site_fract_z
_atom_site_U_iso_or_equiv
_atom_site_adp_type
_atom_site_occupancy
_atom_site_symmetry_multiplicity
_atom_site_calc_flag
_atom_site_refinement_flags
_atom_site_disorder_assembly
_atom_site_disorder_group
Cd1 Cd 0.5000 0.0000 0.0000 0.03079(8) Uani 1 2 d S . .
Cl1 Cl 0.28407(9) -0.13706(5) 0.26948(4) 0.04906(16) Uani 1 1 d . . .
O1 O 0.7538(2) 0.02658(15) 0.08429(10) 0.0427(4) Uani 1 1 d . . .
O2 O 0.1447(4) -0.4612(2) 0.09293(15) 0.0942(11) Uani 1 1 d . . .
O3 O 0.2865(3) -0.21375(16) 0.33352(13) 0.0617(5) Uani 1 1 d . . .
O4 O 0.1708(5) -0.1683(3) 0.20071(16) 0.0989(10) Uani 1 1 d . . .
O5 O 0.2156(7) -0.0449(3) 0.2999(2) 0.1278(15) Uani 1 1 d . . .
O6 O 0.4522(4) -0.1205(3) 0.2399(3) 0.1412(16) Uani 1 1 d . . .
N1 N 0.3027(2) 0.06578(14) 0.09598(11) 0.0322(4) Uani 1 1 d . . .
N2 N 0.7600(3) 0.0209(2) 0.22456(14) 0.0458(5) Uani 1 1 d . . .
N3 N 0.4980(3) -0.17268(16) 0.04129(12) 0.0395(4) Uani 1 1 d . . .
N4 N 0.0840(4) -0.3749(2) -0.02586(17) 0.0733(9) Uani 1 1 d . . .
C1 C 0.1338(3) 0.03565(17) 0.10001(12) 0.0283(4) Uani 1 1 d . . .
H1 H 0.0931 -0.0169 0.0649 0.034 Uiso 1 1 calc R . .
C2 C 0.0170(2) 0.07919(15) 0.15413(12) 0.0274(4) Uani 1 1 d . . .
C3 C 0.0763(3) 0.15872(18) 0.20555(14) 0.0378(5) Uani 1 1 d . . .
H3 H 0.0019 0.1886 0.2434 0.045 Uiso 1 1 calc R . .
C4 C 0.2480(3) 0.1923(2) 0.19908(16) 0.0451(6) Uani 1 1 d . . .
H4 H 0.2901 0.2473 0.2312 0.054 Uiso 1 1 calc R . .
C5 C 0.3568(3) 0.14413(19) 0.14494(15) 0.0402(5) Uani 1 1 d . . .
H5 H 0.4732 0.1668 0.1421 0.048 Uiso 1 1 calc R . .
C6 C 0.8320(3) 0.04019(18) 0.15287(13) 0.0302(4) Uani 1 1 d . . .
C7 C 0.3522(3) -0.23053(19) 0.03246(14) 0.0402(5) Uani 1 1 d . . .
H7 H 0.2485 -0.1999 0.0114 0.048 Uiso 1 1 calc R . .
C8 C 0.3483(4) -0.3340(2) 0.05322(15) 0.0467(6) Uani 1 1 d . . .
C9 C 0.5042(4) -0.3796(2) 0.08397(19) 0.0583(7) Uani 1 1 d . . .
H9 H 0.5051 -0.4483 0.1002 0.070 Uiso 1 1 calc R . .
C10 C 0.6571(4) -0.3219(3) 0.0901(2) 0.0604(7) Uani 1 1 d . . .
H10 H 0.7640 -0.3517 0.1077 0.073 Uiso 1 1 calc R . .
C11 C 0.6484(4) -0.2191(2) 0.06944(17) 0.0502(6) Uani 1 1 d . . .
H11 H 0.7511 -0.1798 0.0752 0.060 Uiso 1 1 calc R . .
C12 C 0.1828(5) -0.3954(2) 0.04152(17) 0.0604(8) Uani 1 1 d . . .
H22N H 0.820(5) 0.038(3) 0.273(2) 0.059(9) Uiso 1 1 d . . .
H12N H 0.657(5) -0.004(2) 0.227(2) 0.053(10) Uiso 1 1 d . . .
H14N H 0.140(5) -0.347(3) -0.067(2) 0.083(12) Uiso 1 1 d . . .
H24N H -0.015(6) -0.417(3) -0.045(2) 0.084(12) Uiso 1 1 d . . .

loop_
_atom_site_aniso_label
_atom_site_aniso_U_11
_atom_site_aniso_U_22
_atom_site_aniso_U_33
_atom_site_aniso_U_23
_atom_site_aniso_U_13
_atom_site_aniso_U_12
Cd1 0.01905(10) 0.03886(13) 0.03445(12) -0.00259(8) 0.00085(7) -0.00651(8)
Cl1 0.0470(3) 0.0433(3) 0.0572(4) 0.0096(3) 0.0065(3) -0.0002(3)
O1 0.0252(7) 0.0679(11) 0.0345(8) -0.0074(7) -0.0043(6) -0.0095(7)
O2 0.125(2) 0.0990(18) 0.0568(13) 0.0305(14) -0.0215(14) -0.0783(19)
O3 0.0689(13) 0.0533(12) 0.0631(13) 0.0172(10) 0.0065(10) 0.0172(10)
O4 0.133(3) 0.096(2) 0.0655(16) 0.0197(14) -0.0145(16) -0.0433(19)
O5 0.225(5) 0.0729(19) 0.086(2) 0.0087(16) 0.001(2) 0.066(3)
O6 0.0641(18) 0.183(4) 0.178(4) 0.080(3) 0.020(2) -0.029(2)
N1 0.0227(7) 0.0403(9) 0.0335(8) -0.0024(7) 0.0010(6) -0.0053(7)
N2 0.0331(10) 0.0694(15) 0.0350(10) 0.0014(9) 0.0035(8) -0.0089(10)
N3 0.0382(10) 0.0415(10) 0.0388(10) 0.0035(8) 0.0033(8) -0.0092(8)
N4 0.085(2) 0.082(2) 0.0507(14) 0.0170(13) -0.0121(14) -0.0502(17)
C1 0.0256(9) 0.0316(9) 0.0275(9) -0.0032(7) -0.0004(7) -0.0041(7)
C2 0.0221(8) 0.0331(10) 0.0267(8) -0.0008(7) -0.0027(6) -0.0004(7)
C3 0.0322(10) 0.0411(12) 0.0397(11) -0.0125(9) -0.0027(8) 0.0022(9)
C4 0.0388(12) 0.0448(13) 0.0513(14) -0.0180(11) -0.0045(10) -0.0109(10)
C5 0.0280(10) 0.0482(13) 0.0441(12) -0.0056(10) -0.0019(8) -0.0128(9)
C6 0.0211(8) 0.0370(10) 0.0325(10) -0.0038(8) 0.0007(7) 0.0001(8)
C7 0.0397(11) 0.0455(12) 0.0355(11) 0.0015(9) 0.0022(9) -0.0118(10)
C8 0.0576(15) 0.0461(13) 0.0363(12) 0.0018(10) 0.0020(10) -0.0192(12)
C9 0.078(2) 0.0426(14) 0.0539(16) 0.0075(12) -0.0047(14) -0.0084(14)
C10 0.0602(17) 0.0570(17) 0.0633(17) 0.0116(14) -0.0057(14) 0.0041(14)
C11 0.0431(13) 0.0524(15) 0.0547(15) 0.0066(12) -0.0031(11) -0.0076(11)
C12 0.077(2) 0.0612(17) 0.0423(13) 0.0065(12) -0.0029(13) -0.0357(16)

loop_
_atom_type_symbol
_atom_type_description
_atom_type_scat_dispersion_real
_atom_type_scat_dispersion_imag
_atom_type_scat_source
C C 0.0033 0.0016 'International Tables Vol C Tables 4.2.6.8 and 6.1.1.4'
H H 0.0000 0.0000 'International Tables Vol C Tables 4.2.6.8 and 6.1.1.4'
Cd Cd -0.8075 1.2024 'International Tables Vol C Tables 4.2.6.8 and 6.1.1.4'
Cl Cl 0.1484 0.1585 'International Tables Vol C Tables 4.2.6.8 and 6.1.1.4'
N N 0.0061 0.0033 'International Tables Vol C Tables 4.2.6.8 and 6.1.1.4'
O O 0.0106 0.0060 'International Tables Vol C Tables 4.2.6.8 and 6.1.1.4'

loop_
_geom_angle_atom_site_label_1
_geom_angle_atom_site_label_2
_geom_angle_atom_site_label_3
_geom_angle
_geom_angle_site_symmetry_1
_geom_angle_site_symmetry_3
_geom_angle_publ_flag
O1 Cd1 O1 180.00(11) . 3_655 ?
O1 Cd1 N3 90.50(7) . 3_655 ?
O1 Cd1 N3 89.50(7) 3_655 3_655 ?
O1 Cd1 N3 89.50(7) . . ?
O1 Cd1 N3 90.50(7) 3_655 . ?
N3 Cd1 N3 180.0 3_655 . ?
O1 Cd1 N1 95.30(6) . . ?
O1 Cd1 N1 84.70(6) 3_655 . ?
N3 Cd1 N1 81.36(7) 3_655 . ?
N3 Cd1 N1 98.64(7) . . ?
O1 Cd1 N1 84.70(6) . 3_655 ?
O1 Cd1 N1 95.30(6) 3_655 3_655 ?
N3 Cd1 N1 98.64(7) 3_655 3_655 ?
N3 Cd1 N1 81.36(7) . 3_655 ?
N1 Cd1 N1 180.00(10) . 3_655 ?
O6 Cl1 O5 110.0(3) . . ?
O6 Cl1 O4 107.7(2) . . ?
O5 Cl1 O4 107.2(2) . . ?
O6 Cl1 O3 111.62(19) . . ?
O5 Cl1 O3 109.69(17) . . ?
O4 Cl1 O3 110.46(15) . . ?
C6 O1 Cd1 152.69(15) . . ?
C1 N1 C5 117.55(18) . . ?
C1 N1 Cd1 123.82(14) . . ?
C5 N1 Cd1 118.38(14) . . ?
C6 N2 H22N 119(2) . . ?
C6 N2 H12N 122(3) . . ?
H22N N2 H12N 119(3) . . ?
C7 N3 C11 117.7(2) . . ?
C7 N3 Cd1 121.58(17) . . ?
C11 N3 Cd1 120.60(16) . . ?
C12 N4 H14N 115(3) . . ?
C12 N4 H24N 124(2) . . ?
H14N N4 H24N 113(3) . . ?
N1 C1 C2 122.93(19) . . ?
N1 C1 H1 118.5 . . ?
C2 C1 H1 118.5 . . ?
C1 C2 C3 118.75(18) . . ?
C1 C2 C6 118.36(18) . 1_455 ?
C3 C2 C6 122.87(18) . 1_455 ?
C4 C3 C2 118.3(2) . . ?
C4 C3 H3 120.9 . . ?
C2 C3 H3 120.9 . . ?
C5 C4 C3 119.6(2) . . ?
C5 C4 H4 120.2 . . ?
C3 C4 H4 120.2 . . ?
N1 C5 C4 122.8(2) . . ?
N1 C5 H5 118.6 . . ?
C4 C5 H5 118.6 . . ?
O1 C6 N2 123.5(2) . . ?
O1 C6 C2 118.27(18) . 1_655 ?
N2 C6 C2 118.25(19) . 1_655 ?
N3 C7 C8 123.0(2) . . ?
N3 C7 H7 118.5 . . ?
C8 C7 H7 118.5 . . ?
C7 C8 C9 118.2(2) . . ?
C7 C8 C12 121.0(3) . . ?
C9 C8 C12 120.8(3) . . ?
C10 C9 C8 119.3(3) . . ?
C10 C9 H9 120.4 . . ?
C8 C9 H9 120.4 . . ?
C11 C10 C9 118.6(3) . . ?
C11 C10 H10 120.7 . . ?
C9 C10 H10 120.7 . . ?
N3 C11 C10 123.1(3) . . ?
N3 C11 H11 118.4 . . ?
C10 C11 H11 118.4 . . ?
O2 C12 N4 123.5(3) . . ?
O2 C12 C8 120.3(3) . . ?
N4 C12 C8 116.2(2) . . ?

loop_
_geom_bond_atom_site_label_1
_geom_bond_atom_site_label_2
_geom_bond_distance
_geom_bond_site_symmetry_2
_geom_bond_publ_flag
Cd1 O1 2.3287(15) . ?
Cd1 O1 2.3287(15) 3_655 ?
Cd1 N3 2.338(2) 3_655 ?
Cd1 N3 2.338(2) . ?
Cd1 N1 2.3493(17) . ?
Cd1 N1 2.3493(17) 3_655 ?
Cl1 O6 1.391(3) . ?
Cl1 O5 1.399(3) . ?
Cl1 O4 1.430(3) . ?
Cl1 O3 1.432(2) . ?
O1 C6 1.243(3) . ?
O2 C12 1.232(3) . ?
N1 C1 1.338(2) . ?
N1 C5 1.340(3) . ?
N2 C6 1.319(3) . ?
N2 H22N 0.92(4) . ?
N2 H12N 0.85(4) . ?
N3 C7 1.336(3) . ?
N3 C11 1.348(3) . ?
N4 C12 1.318(4) . ?
N4 H14N 0.87(4) . ?
N4 H24N 0.96(4) . ?
C1 C2 1.385(3) . ?
C1 H1 0.9300 . ?
C2 C3 1.386(3) . ?
C2 C6 1.486(3) 1_455 ?
C3 C4 1.376(3) . ?
C3 H3 0.9300 . ?
C4 C5 1.372(3) . ?
C4 H4 0.9300 . ?
C5 H5 0.9300 . ?
C6 C2 1.486(3) 1_655 ?
C7 C8 1.384(4) . ?
C7 H7 0.9300 . ?
C8 C9 1.391(4) . ?
C8 C12 1.488(4) . ?
C9 C10 1.377(4) . ?
C9 H9 0.9300 . ?
C10 C11 1.376(4) . ?
C10 H10 0.9300 . ?
C11 H11 0.9300 . ?

loop_
_geom_torsion_atom_site_label_1
_geom_torsion_atom_site_label_2
_geom_torsion_atom_site_label_3
_geom_torsion_atom_site_label_4
_geom_torsion
_geom_torsion_site_symmetry_1
_geom_torsion_site_symmetry_2
_geom_torsion_site_symmetry_3
_geom_torsion_site_symmetry_4
_geom_torsion_publ_flag
N3 Cd1 O1 C6 102.6(4) 3_655 . . . ?
N3 Cd1 O1 C6 -77.4(4) . . . . ?
N1 Cd1 O1 C6 21.2(4) . . . . ?
N1 Cd1 O1 C6 -158.8(4) 3_655 . . . ?
O1 Cd1 N1 C1 -151.57(17) . . . . ?
O1 Cd1 N1 C1 28.43(17) 3_655 . . . ?
N3 Cd1 N1 C1 118.73(18) 3_655 . . . ?
N3 Cd1 N1 C1 -61.27(18) . . . . ?
O1 Cd1 N1 C5 34.35(18) . . . . ?
O1 Cd1 N1 C5 -145.65(18) 3_655 . . . ?
N3 Cd1 N1 C5 -55.35(17) 3_655 . . . ?
N3 Cd1 N1 C5 124.65(17) . . . . ?
O1 Cd1 N3 C7 161.00(18) . . . . ?
O1 Cd1 N3 C7 -19.00(18) 3_655 . . . ?
N1 Cd1 N3 C7 65.72(18) . . . . ?
N1 Cd1 N3 C7 -114.28(18) 3_655 . . . ?
O1 Cd1 N3 C11 -23.8(2) . . . . ?
O1 Cd1 N3 C11 156.2(2) 3_655 . . . ?
N1 Cd1 N3 C11 -119.06(19) . . . . ?
N1 Cd1 N3 C11 60.94(19) 3_655 . . . ?
C5 N1 C1 C2 -2.4(3) . . . . ?
Cd1 N1 C1 C2 -176.52(15) . . . . ?
N1 C1 C2 C3 1.1(3) . . . . ?
N1 C1 C2 C6 179.56(19) . . . 1_455 ?
C1 C2 C3 C4 1.4(3) . . . . ?
C6 C2 C3 C4 -177.0(2) 1_455 . . . ?
C2 C3 C4 C5 -2.5(4) . . . . ?
C1 N1 C5 C4 1.2(4) . . . . ?
Cd1 N1 C5 C4 175.6(2) . . . . ?
C3 C4 C5 N1 1.3(4) . . . . ?
Cd1 O1 C6 N2 16.2(5) . . . . ?
Cd1 O1 C6 C2 -164.5(3) . . . 1_655 ?
C11 N3 C7 C8 2.0(4) . . . . ?
Cd1 N3 C7 C8 177.39(18) . . . . ?
N3 C7 C8 C9 -0.6(4) . . . . ?
N3 C7 C8 C12 -179.5(2) . . . . ?
C7 C8 C9 C10 -2.2(4) . . . . ?
C12 C8 C9 C10 176.7(3) . . . . ?
C8 C9 C10 C11 3.3(5) . . . . ?
C7 N3 C11 C10 -0.8(4) . . . . ?
Cd1 N3 C11 C10 -176.2(2) . . . . ?
C9 C10 C11 N3 -1.9(5) . . . . ?
C7 C8 C12 O2 -142.0(4) . . . . ?
C9 C8 C12 O2 39.1(5) . . . . ?
C7 C8 C12 N4 38.3(4) . . . . ?
C9 C8 C12 N4 -140.6(3) . . . . ?
